data_1558904
loop_
_publ_author_name
'Krause, Simon'
'Evans, Jack D.'
'Bon, Volodymyr'
'Senkovska, Irene'
'Ehrling, Sebastian'
'Iacomic, Paul'
'T\"obbens, Daniel M'
'Llewellyn, Philip L.'
'Wallacher, Dirk'
'Weiss, Manfred S.'
'Zheng, Bin'
'Yot, Pascal G.'
'Maurin, Guillaume'
'Coudert, Fran\,cois-Xavier'
'Kaskel, Stefan'

_publ_section_title
;
 Engineering micromechanics of soft porous crystals for negative gas
 adsorption
;
_journal_name_full 'Chemical Science'
_journal_paper_doi 10.1039/D0SC03727C
_journal_year 2020
_chemical_formula_sum 'C36 H20 Cu2 N2 O10'
_chemical_formula_weight 767.62
_chemical_name_systematic DUT-159
_chemical_properties_physical Moisture-sensitive
_space_group_crystal_system trigonal
_space_group_IT_number 166
_space_group_name_Hall '-R 3 2"'
_space_group_name_H-M_alt 'R -3 m :H'
_atom_sites_solution_hydrogens geom
_audit_block_doi 10.5517/ccdc.csd.cc257ftp
_audit_creation_method SHELXL-2016/4
_audit_update_record
;
2020-05-10 deposited with the CCDC.	2020-08-24 downloaded from the CCDC.
;
_cell_angle_alpha 90
_cell_angle_beta 90
_cell_angle_gamma 120
_cell_formula_units_Z 9
_cell_length_a 23.110(3)
_cell_length_b 23.110(3)
_cell_length_c 49.600(10)
_cell_measurement_reflns_used 274
_cell_measurement_temperature 293(2)
_cell_measurement_theta_max 23.76
_cell_measurement_theta_min 3.07
_cell_volume 22941(6)
_computing_cell_refinement 'XDSAPP 2.0'
_computing_data_collection 'marCCD 1994-2002'
_computing_data_reduction 'XDSAPP 2.0'
_computing_molecular_graphics 'Diamond 3.1'
_computing_publication_material WinGX
_computing_structure_refinement 'SHELXL-2016/4 (Sheldrick, 2016)'
_computing_structure_solution 'SHELXT 2016/4 (Sheldrick, 2014)'
_diffrn_ambient_temperature 296(2)
_diffrn_measured_fraction_theta_full 0.996
_diffrn_measured_fraction_theta_max 0.995
_diffrn_measurement_device_type 'MX-225 CCD'
_diffrn_measurement_method '\D\f scans'
_diffrn_radiation_monochromator 'Si 111'
_diffrn_radiation_probe x-ray
_diffrn_radiation_type synchrotron
_diffrn_radiation_wavelength 0.89499
_diffrn_reflns_av_R_equivalents 0.0653
_diffrn_reflns_av_unetI/netI 0.0383
_diffrn_reflns_Laue_measured_fraction_full 0.996
_diffrn_reflns_Laue_measured_fraction_max 0.995
_diffrn_reflns_limit_h_max 28
_diffrn_reflns_limit_h_min -28
_diffrn_reflns_limit_k_max 28
_diffrn_reflns_limit_k_min -28
_diffrn_reflns_limit_l_max 51
_diffrn_reflns_limit_l_min -61
_diffrn_reflns_number 48209
_diffrn_reflns_point_group_measured_fraction_full 0.996
_diffrn_reflns_point_group_measured_fraction_max 0.995
_diffrn_reflns_theta_full 32.479
_diffrn_reflns_theta_max 33.930
_diffrn_reflns_theta_min 1.382
_diffrn_source synchrotron
_diffrn_source_type 'BESSY BL MX-14.3'
_exptl_absorpt_coefficient_mu 0.814
_exptl_crystal_colour green
_exptl_crystal_density_diffrn 0.500
_exptl_crystal_description block
_exptl_crystal_F_000 3492
_exptl_crystal_recrystallization_method 'solvothermal synthesis'
_exptl_crystal_size_max 0.1
_exptl_crystal_size_mid 0.08
_exptl_crystal_size_min 0.08
_refine_diff_density_max 0.357
_refine_diff_density_min -0.274
_refine_diff_density_rms 0.048
_refine_ls_extinction_method none
_refine_ls_goodness_of_fit_ref 0.972
_refine_ls_hydrogen_treatment constr
_refine_ls_matrix_type full
_refine_ls_number_parameters 124
_refine_ls_number_reflns 5577
_refine_ls_number_restraints 0
_refine_ls_restrained_S_all 0.972
_refine_ls_R_factor_all 0.0745
_refine_ls_R_factor_gt 0.0579
_refine_ls_shift/su_max 0.002
_refine_ls_shift/su_mean 0.000
_refine_ls_structure_factor_coef Fsqd
_refine_ls_weighting_details 'w=1/[\s^2^(Fo^2^)+(0.1715P)^2^] where P=(Fo^2^+2Fc^2^)/3'
_refine_ls_weighting_scheme calc
_refine_ls_wR_factor_gt 0.2003
_refine_ls_wR_factor_ref 0.2252
_reflns_Friedel_coverage 0.000
_reflns_number_gt 3836
_reflns_number_total 5577
_reflns_threshold_expression 'I > 2\s(I)'
_cod_data_source_file d0sc03727c2.cif
_cod_data_source_block DUT-159end
_cod_original_cell_volume 22941(8)
_cod_database_code 1558904
_shelx_shelxl_version_number 2016/4
_shelx_space_group_comment
;
The symmetry employed for this shelxl refinement is uniquely defined
by the following loop, which should always be used as a source of
symmetry information in preference to the above space-group names.
They are only intended as comments.
;

loop_
_space_group_symop_operation_xyz
'x, y, z'
'-y, x-y, z'
'-x+y, -x, z'
'y, x, -z'
'x-y, -y, -z'
'-x, -x+y, -z'
'x+2/3, y+1/3, z+1/3'
'-y+2/3, x-y+1/3, z+1/3'
'-x+y+2/3, -x+1/3, z+1/3'
'y+2/3, x+1/3, -z+1/3'
'x-y+2/3, -y+1/3, -z+1/3'
'-x+2/3, -x+y+1/3, -z+1/3'
'x+1/3, y+2/3, z+2/3'
'-y+1/3, x-y+2/3, z+2/3'
'-x+y+1/3, -x+2/3, z+2/3'
'y+1/3, x+2/3, -z+2/3'
'x-y+1/3, -y+2/3, -z+2/3'
'-x+1/3, -x+y+2/3, -z+2/3'
'-x, -y, -z'
'y, -x+y, -z'
'x-y, x, -z'
'-y, -x, z'
'-x+y, y, z'
'x, x-y, z'
'-x+2/3, -y+1/3, -z+1/3'
'y+2/3, -x+y+1/3, -z+1/3'
'x-y+2/3, x+1/3, -z+1/3'
'-y+2/3, -x+1/3, z+1/3'
'-x+y+2/3, y+1/3, z+1/3'
'x+2/3, x-y+1/3, z+1/3'
'-x+1/3, -y+2/3, -z+2/3'
'y+1/3, -x+y+2/3, -z+2/3'
'x-y+1/3, x+2/3, -z+2/3'
'-y+1/3, -x+2/3, z+2/3'
'-x+y+1/3, y+2/3, z+2/3'
'x+1/3, x-y+2/3, z+2/3'

loop_
_atom_site_label
_atom_site_type_symbol
_atom_site_fract_x
_atom_site_fract_y
_atom_site_fract_z
_atom_site_U_iso_or_equiv
_atom_site_adp_type
_atom_site_occupancy
_atom_site_site_symmetry_order
_atom_site_calc_flag
_atom_site_refinement_flags_posn
_atom_site_refinement_flags_adp
_atom_site_refinement_flags_occupancy
_atom_site_disorder_assembly
_atom_site_disorder_group
CU1 Cu 0.27810(2) 0.13905(2) 0.65226(2) 0.0984(2) Uani 1 2 d S T P . .
O1 O 0.25039(8) 0.18448(9) 0.67781(4) 0.1180(6) Uani 1 1 d . . . . .
O2 O 0.34422(8) 0.23211(10) 0.70255(4) 0.1207(6) Uani 1 1 d . . . . .
O3 O 0.18589(15) 0.09294(8) 0.62997(8) 0.1672(13) Uani 1 2 d S T P . .
N1 N 0.17209(10) 0.34418(19) 0.75758(7) 0.1393(12) Uani 1 2 d S T P . .
C1 C 0.28588(12) 0.22155(13) 0.69723(5) 0.1121(7) Uani 1 1 d . . . . .
C7 C 0.19356(12) 0.24204(14) 0.70918(5) 0.1095(7) Uani 1 1 d . . . . .
H7 H 0.167743 0.212355 0.695686 0.131 Uiso 1 1 calc R U . . .
C6 C 0.16835(13) 0.27369(15) 0.72428(6) 0.1168(7) Uani 1 1 d . . . . .
C2 C 0.25771(12) 0.25431(13) 0.71401(5) 0.1132(7) Uani 1 1 d . . . . .
C5 C 0.20728(16) 0.31729(17) 0.74550(6) 0.1332(10) Uani 1 1 d . . . . .
C9 C 0.18095(14) 0.3619(3) 0.80710(11) 0.1357(15) Uani 1 2 d S T P . .
C3 C 0.29479(14) 0.29676(16) 0.73511(7) 0.1330(10) Uani 1 1 d . . . . .
H3 H 0.337155 0.303265 0.738660 0.160 Uiso 1 1 calc R U . . .
C4 C 0.27132(16) 0.32876(19) 0.75056(7) 0.1488(12) Uani 1 1 d . . . . .
H4 H 0.297339 0.357664 0.764219 0.179 Uiso 1 1 calc R U . . .
C8 C 0.19579(14) 0.3916(3) 0.77983(12) 0.165(2) Uani 1 2 d S T P . .
H8A H 0.176135 0.419944 0.778124 0.198 Uiso 0.5 1 calc R U P . .
H8B H 0.243809 0.419944 0.778124 0.198 Uiso 0.5 1 calc R U P . .
C11 C 0.1843(2) 0.3686(4) 0.85498(13) 0.226(3) Uani 1 2 d S T P . .
H11 H 0.198498 0.396997 0.869831 0.271 Uiso 1 2 calc R U P . .
C10 C 0.19931(17) 0.3986(3) 0.82885(17) 0.205(3) Uani 1 2 d S T P . .
H10 H 0.222469 0.444939 0.827309 0.246 Uiso 1 2 calc R U P . .

loop_
_atom_site_aniso_label
_atom_site_aniso_U_11
_atom_site_aniso_U_22
_atom_site_aniso_U_33
_atom_site_aniso_U_23
_atom_site_aniso_U_13
_atom_site_aniso_U_12
CU1 0.0711(3) 0.1058(3) 0.1067(4) -0.00637(8) -0.01275(16) 0.03553(13)
O1 0.0913(9) 0.1366(13) 0.1276(13) -0.0233(11) -0.0163(9) 0.0581(9)
O2 0.0929(10) 0.1395(14) 0.1262(13) -0.0208(10) -0.0145(9) 0.0556(10)
O3 0.0996(18) 0.169(2) 0.210(3) -0.0299(10) -0.060(2) 0.0498(9)
N1 0.1321(17) 0.165(3) 0.132(2) -0.055(2) -0.0274(12) 0.0826(16)
C1 0.0922(15) 0.1249(18) 0.1157(16) -0.0011(14) -0.0077(13) 0.0516(14)
C7 0.1007(15) 0.1216(17) 0.1064(15) -0.0192(13) -0.0108(12) 0.0557(13)
C6 0.1086(15) 0.1284(19) 0.1138(17) -0.0219(14) -0.0136(13) 0.0595(14)
C2 0.0975(15) 0.1307(19) 0.1127(15) -0.0168(14) -0.0118(12) 0.0580(14)
C5 0.125(2) 0.156(2) 0.124(2) -0.0415(18) -0.0263(17) 0.074(2)
C9 0.127(2) 0.134(3) 0.149(4) -0.069(3) -0.0345(15) 0.0669(16)
C3 0.1080(18) 0.154(2) 0.140(2) -0.0362(19) -0.0228(15) 0.0672(19)
C4 0.123(2) 0.172(3) 0.145(3) -0.052(2) -0.0353(19) 0.070(2)
C8 0.168(3) 0.185(5) 0.148(4) -0.074(4) -0.0368(19) 0.093(3)
C11 0.316(8) 0.196(7) 0.126(4) -0.066(5) -0.033(2) 0.098(3)
C10 0.259(7) 0.152(5) 0.170(5) -0.061(4) -0.030(2) 0.076(2)

loop_
_atom_type_symbol
_atom_type_description
_atom_type_scat_dispersion_real
_atom_type_scat_dispersion_imag
_atom_type_scat_source
C C 0.0060 0.0030 'International Tables Vol C Tables 4.2.6.8 and 6.1.1.4'
H H 0.0000 0.0000 'International Tables Vol C Tables 4.2.6.8 and 6.1.1.4'
N N 0.0110 0.0060 'International Tables Vol C Tables 4.2.6.8 and 6.1.1.4'
O O 0.0180 0.0100 'International Tables Vol C Tables 4.2.6.8 and 6.1.1.4'
Cu Cu 0.1490 1.8970 'International Tables Vol C Tables 4.2.6.8 and 6.1.1.4'

loop_
_citation_id
_citation_doi
_citation_year
1 10.26434/chemrxiv.12619064 2020

loop_
_geom_angle_atom_site_label_1
_geom_angle_atom_site_label_2
_geom_angle_atom_site_label_3
_geom_angle
_geom_angle_site_symmetry_1
_geom_angle_site_symmetry_3
_geom_angle_publ_flag
O1 CU1 O1 89.46(12) 24 . ?
O1 CU1 O2 89.14(9) 24 25_556 ?
O1 CU1 O2 168.57(8) . 25_556 ?
O1 CU1 O2 168.57(8) 24 12_556 ?
O1 CU1 O2 89.13(9) . 12_556 ?
O2 CU1 O2 90.00(12) 25_556 12_556 ?
O1 CU1 O3 95.17(10) 24 . ?
O1 CU1 O3 95.17(10) . . ?
O2 CU1 O3 96.26(10) 25_556 . ?
O2 CU1 O3 96.26(10) 12_556 . ?
O1 CU1 CU1 83.45(5) 24 25_556 ?
O1 CU1 CU1 83.45(5) . 25_556 ?
O2 CU1 CU1 85.12(5) 25_556 25_556 ?
O2 CU1 CU1 85.12(5) 12_556 25_556 ?
O3 CU1 CU1 178.05(11) . 25_556 ?
C1 O1 CU1 125.35(16) . . ?
C1 O2 CU1 122.81(17) . 25_556 ?
C5 N1 C5 108.8(3) 23 . ?
C5 N1 C8 125.61(16) 23 . ?
C5 N1 C8 125.62(17) . . ?
O2 C1 O1 123.3(2) . . ?
O2 C1 C2 118.8(2) . . ?
O1 C1 C2 118.0(2) . . ?
C6 C7 C2 119.7(2) . . ?
C6 C7 H7 120.1 . . ?
C2 C7 H7 120.1 . . ?
C7 C6 C5 119.8(3) . . ?
C7 C6 C6 134.02(15) . 23 ?
C5 C6 C6 106.15(17) . 23 ?
C7 C2 C3 119.5(2) . . ?
C7 C2 C1 119.9(2) . . ?
C3 C2 C1 120.6(2) . . ?
N1 C5 C4 130.2(3) . . ?
N1 C5 C6 109.5(3) . . ?
C4 C5 C6 120.3(3) . . ?
C11 C9 C10 114.2(7) 31_556 . ?
C11 C9 C8 123.8(5) 31_556 . ?
C10 C9 C8 122.0(7) . . ?
C4 C3 C2 122.4(3) . . ?
C4 C3 H3 118.8 . . ?
C2 C3 H3 118.8 . . ?
C3 C4 C5 118.2(3) . . ?
C3 C4 H4 120.9 . . ?
C5 C4 H4 120.9 . . ?
N1 C8 C9 115.6(5) . . ?
N1 C8 H8A 108.4 . . ?
C9 C8 H8A 108.4 . . ?
N1 C8 H8B 108.4 . . ?
C9 C8 H8B 108.4 . . ?
H8A C8 H8B 107.4 . . ?
C9 C11 C10 124.9(5) 31_556 . ?
C9 C11 H11 117.5 31_556 . ?
C10 C11 H11 117.5 . . ?
C9 C10 C11 120.9(7) . . ?
C9 C10 H10 119.6 . . ?
C11 C10 H10 119.6 . . ?

loop_
_geom_bond_atom_site_label_1
_geom_bond_atom_site_label_2
_geom_bond_distance
_geom_bond_site_symmetry_2
_geom_bond_publ_flag
CU1 O1 1.9466(18) 24 ?
CU1 O1 1.9467(18) . ?
CU1 O2 1.961(2) 25_556 ?
CU1 O2 1.961(2) 12_556 ?
CU1 O3 2.151(3) . ?
CU1 CU1 2.6325(8) 25_556 ?
O1 C1 1.278(3) . ?
O2 C1 1.272(3) . ?
O2 CU1 1.961(2) 25_556 ?
N1 C5 1.383(3) 23 ?
N1 C5 1.383(3) . ?
N1 C8 1.456(5) . ?
C1 C2 1.477(4) . ?
C7 C6 1.364(3) . ?
C7 C2 1.384(3) . ?
C7 H7 0.9300 . ?
C6 C5 1.423(4) . ?
C6 C6 1.456(5) 23 ?
C2 C3 1.397(4) . ?
C5 C4 1.390(4) . ?
C9 C11 1.298(9) 31_556 ?
C9 C10 1.305(8) . ?
C9 C8 1.477(8) . ?
C3 C4 1.353(4) . ?
C3 H3 0.9300 . ?
C4 H4 0.9300 . ?
C8 H8A 0.9700 . ?
C8 H8B 0.9700 . ?
C11 C9 1.298(9) 31_556 ?
C11 C10 1.428(10) . ?
C11 H11 0.9300 . ?
C10 H10 0.9300 . ?
